data_8107687
loop_
_publ_author_name
'Liu, Zheng-Jun'
'Chen, Xiao-Miao'
'Wu, Qiang'
'Zhang, Yu-Tao'
'Zhou, Wu-Chao'
'Wei, Li'
'Zhao, Ying-Xian'

_publ_section_title
;
 Crystal&#x00A0;structure of
 tetraaqua-bis(((4-chlorophenyl)sulfonyl)glycinato-\kO)cobalt(II)
 dihydrate, C16H26Cl2CoN2O14S2
;
_journal_issue 6
_journal_name_full 'Zeitschrift f\"ur Kristallographie - New Crystal Structures'
_journal_page_first 1149
_journal_page_last 1151
_journal_paper_doi 10.1515/ncrs-2023-0370
_journal_volume 238
_journal_year 2023
_chemical_formula_moiety 'C16 H22 Cl2 Co N2 O12 S2, 2(H2 O)'
_chemical_formula_sum 'C16 H26 Cl2 Co N2 O14 S2'
_chemical_formula_weight 664.34
_space_group_crystal_system monoclinic
_space_group_IT_number 14
_space_group_name_Hall '-P 2yn'
_space_group_name_H-M_alt 'P 1 21/n 1'
_atom_sites_solution_hydrogens mixed
_atom_sites_solution_primary dual
_cell_angle_alpha 90
_cell_angle_beta 96.880(6)
_cell_angle_gamma 90
_cell_formula_units_Z 2
_cell_length_a 5.3261(4)
_cell_length_b 39.755(2)
_cell_length_c 6.2518(4)
_cell_measurement_reflns_used 1895
_cell_measurement_temperature 293(2)
_cell_measurement_theta_max 28.5370
_cell_measurement_theta_min 3.8520
_cell_volume 1314.22(15)
_computing_cell_refinement 'SAINT V8.38A [1]'
_computing_data_reduction 'SAINT V8.38A [1]'
_computing_molecular_graphics 'Olex2 [2]'
_computing_publication_material 'Olex2 [2]'
_computing_structure_refinement 'ShelXL [4]'
_computing_structure_solution 'ShelXT [3]'
_diffrn_ambient_temperature 293(2)
_diffrn_detector 'CCD area detector'
_diffrn_detector_area_resol_mean 7.9
_diffrn_detector_type 'Bruker SMART CCD 1K area detector'
_diffrn_measured_fraction_theta_full 0.992
_diffrn_measured_fraction_theta_max 0.827
_diffrn_measurement_device 'three-circle diffractometer'
_diffrn_measurement_device_type 'multiwire proportional'
_diffrn_measurement_method 'phi and omega scans'
_diffrn_radiation_monochromator graphite
_diffrn_radiation_probe x-ray
_diffrn_radiation_type MoK\a
_diffrn_radiation_wavelength 0.71073
_diffrn_reflns_av_R_equivalents 0.0196
_diffrn_reflns_av_unetI/netI 0.0387
_diffrn_reflns_Laue_measured_fraction_full 0.992
_diffrn_reflns_Laue_measured_fraction_max 0.827
_diffrn_reflns_limit_h_max 6
_diffrn_reflns_limit_h_min -6
_diffrn_reflns_limit_k_max 54
_diffrn_reflns_limit_k_min -50
_diffrn_reflns_limit_l_max 7
_diffrn_reflns_limit_l_min -8
_diffrn_reflns_number 5576
_diffrn_reflns_point_group_measured_fraction_full 0.992
_diffrn_reflns_point_group_measured_fraction_max 0.827
_diffrn_reflns_theta_full 25.242
_diffrn_reflns_theta_max 29.367
_diffrn_reflns_theta_min 3.439
_diffrn_source 'sealed X-ray tube'
_diffrn_source_target Mo
_exptl_absorpt_coefficient_mu 1.084
_exptl_absorpt_correction_T_max 1.00000
_exptl_absorpt_correction_T_min 0.76968
_exptl_absorpt_correction_type multi-scan
_exptl_crystal_colour pinkish
_exptl_crystal_colour_modifier pinkish
_exptl_crystal_density_diffrn 1.679
_exptl_crystal_description block
_exptl_crystal_F_000 682
_exptl_crystal_size_max 0.5
_exptl_crystal_size_mid 0.43
_exptl_crystal_size_min 0.18
_refine_diff_density_max 0.537
_refine_diff_density_min -0.541
_refine_diff_density_rms 0.064
_refine_ls_extinction_coef .
_refine_ls_extinction_method none
_refine_ls_goodness_of_fit_ref 1.095
_refine_ls_hydrogen_treatment mixed
_refine_ls_matrix_type full
_refine_ls_number_parameters 177
_refine_ls_number_reflns 3001
_refine_ls_number_restraints 0
_refine_ls_restrained_S_all 1.095
_refine_ls_R_factor_all 0.0604
_refine_ls_R_factor_gt 0.0487
_refine_ls_shift/su_max 0.001
_refine_ls_shift/su_mean 0.000
_refine_ls_structure_factor_coef Fsqd
_refine_ls_weighting_details 'w=1/[\s^2^(Fo^2^)+(0.0336P)^2^+1.0314P] where P=(Fo^2^+2Fc^2^)/3'
_refine_ls_weighting_scheme calc
_refine_ls_wR_factor_gt 0.0982
_refine_ls_wR_factor_ref 0.1040
_reflns_Friedel_coverage 0.000
_reflns_Friedel_fraction_full .
_reflns_Friedel_fraction_max .
_reflns_number_gt 2534
_reflns_number_total 3001
_reflns_threshold_expression 'I > 2\s(I)'
_cod_data_source_file suppl_j_ncrs-2023-0370_suppl_001.cif
_cod_data_source_block 111
_cod_original_cell_volume 1314.21(15)
_cod_database_code 8107687
_shelx_space_group_comment
;
The symmetry employed for this shelxl refinement is uniquely defined
by the following loop, which should always be used as a source of
symmetry information in preference to the above space-group names.
They are only intended as comments.
;
_shelx_estimated_absorpt_t_max 0.829
_shelx_estimated_absorpt_t_min 0.613
_olex2_refinement_description
;
1. Fixed Uiso
 At 1.2 times of:
  All C(H) groups, All C(H,H) groups
 At 1.5 times of:
  All O(H,H) groups
2.a Free rotating group:
 O7(H7C,H7D)
2.b Rotating group:
 O5(H5A,H5B), O6(H6A,H6B)
2.c Secondary CH2 refined with riding coordinates:
 C7(H7A,H7B)
2.d Aromatic/amide H refined with riding coordinates:
 C2(H2), C3(H3), C5(H5), C6(H6)
;

loop_
_space_group_symop_operation_xyz
'x, y, z'
'-x+1/2, y+1/2, -z+1/2'
'-x, -y, -z'
'x-1/2, -y-1/2, z-1/2'

loop_
_atom_site_label
_atom_site_type_symbol
_atom_site_fract_x
_atom_site_fract_y
_atom_site_fract_z
_atom_site_U_iso_or_equiv
_atom_site_adp_type
_atom_site_occupancy
_atom_site_site_symmetry_order
_atom_site_calc_flag
_atom_site_refinement_flags_posn
_atom_site_refinement_flags_adp
_atom_site_refinement_flags_occupancy
_atom_site_disorder_assembly
_atom_site_disorder_group
Co1 Co 0.500000 0.500000 0.000000 0.02721(15) Uani 1 2 d S T P . .
Cl1 Cl 1.0851(2) 0.25890(3) 0.2589(2) 0.0808(4) Uani 1 1 d . . . . .
S1 S 0.45480(14) 0.37215(2) 0.63064(13) 0.0391(2) Uani 1 1 d . . . . .
O1 O 0.4036(5) 0.36262(7) 0.8415(4) 0.0583(7) Uani 1 1 d . . . . .
O2 O 0.2502(4) 0.37940(6) 0.4677(4) 0.0496(6) Uani 1 1 d . . . . .
O3 O 0.3648(4) 0.45644(5) 0.4356(3) 0.0357(5) Uani 1 1 d . . . . .
O4 O 0.6571(4) 0.46159(5) 0.2111(3) 0.0354(5) Uani 1 1 d . . . . .
O5 O 0.7698(3) 0.49036(5) -0.2059(3) 0.0356(5) Uani 1 1 d . . . . .
H5A H 0.925245 0.482193 -0.204072 0.053 Uiso 1 1 d GR . . . .
H5B H 0.766446 0.506404 -0.304622 0.053 Uiso 1 1 d GR . . . .
O6 O 0.7403(3) 0.53539(5) 0.1659(3) 0.0326(4) Uani 1 1 d . . . . .
H6A H 0.756214 0.552908 0.082584 0.049 Uiso 1 1 d GR . . . .
H6B H 0.714259 0.544319 0.290084 0.049 Uiso 1 1 d GR . . . .
N1 N 0.6319(5) 0.40488(6) 0.6614(4) 0.0363(6) Uani 1 1 d . . . . .
C1 C 0.9095(7) 0.29014(9) 0.3655(6) 0.0526(9) Uani 1 1 d . . . . .
C2 C 0.9753(7) 0.30086(9) 0.5732(6) 0.0536(9) Uani 1 1 d . . . . .
H2 H 1.115853 0.291169 0.659335 0.064 Uiso 1 1 calc R . . . .
C3 C 0.8359(6) 0.32576(9) 0.6553(6) 0.0471(8) Uani 1 1 d . . . . .
H3 H 0.879005 0.333362 0.799019 0.057 Uiso 1 1 calc R . . . .
C4 C 0.6320(6) 0.33972(8) 0.5274(5) 0.0391(7) Uani 1 1 d . . . . .
C5 C 0.5675(7) 0.32881(10) 0.3193(6) 0.0558(9) Uani 1 1 d . . . . .
H5 H 0.427153 0.338408 0.232359 0.067 Uiso 1 1 calc R . . . .
C6 C 0.7081(8) 0.30386(10) 0.2381(6) 0.0631(10) Uani 1 1 d . . . . .
H6 H 0.665742 0.296182 0.094445 0.076 Uiso 1 1 calc R . . . .
H1 H 0.723(8) 0.4037(11) 0.773(7) 0.076 Uiso 1 1 d R . . . .
C7 C 0.7264(5) 0.41985(7) 0.4732(5) 0.0335(6) Uani 1 1 d . . . . .
H7A H 0.737654 0.402018 0.364239 0.040 Uiso 1 1 calc R . . . .
H7B H 0.899830 0.428319 0.516677 0.040 Uiso 1 1 calc R . . . .
C8 C 0.5673(5) 0.44845(7) 0.3690(4) 0.0277(6) Uani 1 1 d . . . . .
O7 O 0.9773(6) 0.58449(8) -0.0379(4) 0.0753(9) Uani 1 1 d . . . . .
H7C H 0.880553 0.601409 -0.016463 0.113 Uiso 1 1 d G . . . .
H7D H 0.961894 0.579674 -0.174688 0.113 Uiso 1 1 d G . . . .

loop_
_atom_site_aniso_label
_atom_site_aniso_U_11
_atom_site_aniso_U_22
_atom_site_aniso_U_33
_atom_site_aniso_U_23
_atom_site_aniso_U_13
_atom_site_aniso_U_12
Co1 0.0209(3) 0.0328(3) 0.0287(3) 0.0051(2) 0.00615(19) 0.0040(2)
Cl1 0.0748(7) 0.0610(7) 0.1093(9) -0.0147(6) 0.0226(7) 0.0172(5)
S1 0.0335(4) 0.0399(4) 0.0449(4) 0.0136(3) 0.0089(3) 0.0034(3)
O1 0.0593(16) 0.0647(16) 0.0558(14) 0.0235(13) 0.0276(12) 0.0065(13)
O2 0.0320(11) 0.0496(13) 0.0653(15) 0.0107(12) -0.0024(10) 0.0036(10)
O3 0.0311(11) 0.0449(12) 0.0327(10) 0.0093(9) 0.0107(8) 0.0129(9)
O4 0.0304(10) 0.0433(12) 0.0338(10) 0.0124(9) 0.0097(8) 0.0088(9)
O5 0.0268(10) 0.0439(12) 0.0383(11) 0.0111(9) 0.0133(8) 0.0105(9)
O6 0.0290(10) 0.0382(11) 0.0315(10) 0.0010(9) 0.0073(8) 0.0030(9)
N1 0.0378(14) 0.0371(13) 0.0334(13) 0.0089(11) 0.0016(10) 0.0032(11)
C1 0.050(2) 0.0387(18) 0.071(2) 0.0016(18) 0.0176(18) 0.0019(16)
C2 0.0420(19) 0.0451(19) 0.072(2) 0.0097(18) -0.0006(17) 0.0063(16)
C3 0.0416(18) 0.0453(19) 0.0531(19) 0.0078(16) 0.0003(15) 0.0014(15)
C4 0.0349(16) 0.0347(16) 0.0481(17) 0.0110(14) 0.0070(13) -0.0017(13)
C5 0.058(2) 0.056(2) 0.051(2) 0.0033(18) -0.0025(17) 0.0124(18)
C6 0.078(3) 0.058(2) 0.052(2) -0.0025(19) 0.005(2) 0.010(2)
C7 0.0288(14) 0.0339(15) 0.0388(15) 0.0086(13) 0.0078(12) 0.0040(12)
C8 0.0247(13) 0.0305(14) 0.0274(13) -0.0004(11) 0.0017(10) -0.0003(11)
O7 0.085(2) 0.097(2) 0.0435(14) 0.0038(14) 0.0082(14) -0.0391(18)

loop_
_atom_type_symbol
_atom_type_description
_atom_type_scat_dispersion_real
_atom_type_scat_dispersion_imag
_atom_type_scat_source
C C 0.0033 0.0016 'International Tables Vol C Tables 4.2.6.8 and 6.1.1.4'
H H 0.0000 0.0000 'International Tables Vol C Tables 4.2.6.8 and 6.1.1.4'
Cl Cl 0.1484 0.1585 'International Tables Vol C Tables 4.2.6.8 and 6.1.1.4'
Co Co 0.3494 0.9721 'International Tables Vol C Tables 4.2.6.8 and 6.1.1.4'
N N 0.0061 0.0033 'International Tables Vol C Tables 4.2.6.8 and 6.1.1.4'
O O 0.0106 0.0060 'International Tables Vol C Tables 4.2.6.8 and 6.1.1.4'
S S 0.1246 0.1234 'International Tables Vol C Tables 4.2.6.8 and 6.1.1.4'

loop_
_geom_angle_atom_site_label_1
_geom_angle_atom_site_label_2
_geom_angle_atom_site_label_3
_geom_angle
_geom_angle_site_symmetry_1
_geom_angle_site_symmetry_3
O4 Co1 O4 180.0 3_665 .
O5 Co1 O4 89.88(7) . 3_665
O5 Co1 O4 90.12(7) . .
O5 Co1 O4 89.88(7) 3_665 .
O5 Co1 O4 90.12(7) 3_665 3_665
O5 Co1 O5 180.0 . 3_665
O5 Co1 O6 89.79(8) . 3_665
O5 Co1 O6 89.78(8) 3_665 .
O5 Co1 O6 90.22(8) 3_665 3_665
O5 Co1 O6 90.21(8) . .
O6 Co1 O4 90.20(8) . .
O6 Co1 O4 89.80(8) 3_665 .
O6 Co1 O4 89.81(8) . 3_665
O6 Co1 O4 90.19(8) 3_665 3_665
O6 Co1 O6 180.0 . 3_665
O1 S1 N1 106.18(15) . .
O1 S1 C4 108.26(15) . .
O2 S1 O1 119.86(15) . .
O2 S1 N1 107.98(13) . .
O2 S1 C4 106.39(15) . .
N1 S1 C4 107.68(14) . .
C8 O4 Co1 128.79(17) . .
C7 N1 S1 119.2(2) . .
C2 C1 Cl1 119.8(3) . .
C6 C1 Cl1 118.9(3) . .
C6 C1 C2 121.3(3) . .
C1 C2 C3 119.3(3) . .
C2 C3 C4 119.6(3) . .
C3 C4 S1 119.9(3) . .
C5 C4 S1 119.5(3) . .
C5 C4 C3 120.6(3) . .
C4 C5 C6 119.4(3) . .
C1 C6 C5 119.7(4) . .
N1 C7 C8 115.0(2) . .
O3 C8 O4 125.6(2) . .
O3 C8 C7 120.7(2) . .
O4 C8 C7 113.7(2) . .

loop_
_geom_bond_atom_site_label_1
_geom_bond_atom_site_label_2
_geom_bond_distance
_geom_bond_site_symmetry_2
Co1 O4 2.1234(18) .
Co1 O4 2.1233(18) 3_665
Co1 O5 2.0764(18) .
Co1 O5 2.0764(18) 3_665
Co1 O6 2.0918(19) 3_665
Co1 O6 2.0917(19) .
Cl1 C1 1.735(4) .
S1 O1 1.429(2) .
S1 O2 1.429(2) .
S1 N1 1.605(3) .
S1 C4 1.765(3) .
O3 C8 1.243(3) .
O4 C8 1.261(3) .
N1 C7 1.461(4) .
C1 C2 1.372(5) .
C1 C6 1.370(5) .
C2 C3 1.373(5) .
C3 C4 1.385(4) .
C4 C5 1.375(5) .
C5 C6 1.376(5) .
C7 C8 1.517(4) .

loop_
_geom_hbond_atom_site_label_D
_geom_hbond_atom_site_label_H
_geom_hbond_atom_site_label_A
_geom_hbond_distance_DH
_geom_hbond_distance_HA
_geom_hbond_distance_DA
_geom_hbond_angle_DHA
_geom_hbond_site_symmetry_A
_geom_hbond_publ_flag
O5 H5A O6 0.89 1.90 2.786(3) 173.6 3_765 yes
O5 H5B O3 0.89 1.79 2.608(3) 152.5 3_665 yes
O6 H6A O7 0.88 1.93 2.723(3) 148.3 . yes
O6 H6B O3 0.88 1.81 2.638(3) 155.0 3_666 yes
